data_7719298
loop_
_publ_author_name
'Niazi, Maryam'
'Maisuls, Iv&#xe1;n'
'Strassert, Cristian A.'
'Gonz&#xe1;lez-Herrero, Pablo'
'Klein, Axel'

_publ_section_title
;
 A tight binding pocket in photoluminescent N^C^N cyclometalated Pt(II),
 Pd(II), and Ni(II) complexes.
;
_journal_issue 37
_journal_name_full 'Dalton transactions (Cambridge, England : 2003)'
_journal_page_first 14025
_journal_page_last 14039
_journal_paper_doi 10.1039/d5dt01385b
_journal_volume 54
_journal_year 2025
_chemical_formula_sum 'C30 H23 Cl N2 Pd'
_chemical_formula_weight 553.35
_space_group_crystal_system triclinic
_space_group_IT_number 2
_space_group_name_Hall '-P 1'
_space_group_name_H-M_alt 'P -1'
_atom_sites_solution_hydrogens geom
_audit_creation_method SHELXL-2018/3
_audit_update_record
;
2025-08-20 deposited with the CCDC.	2025-08-22 downloaded from the CCDC.
;
_cell_angle_alpha 95.205(2)
_cell_angle_beta 107.440(2)
_cell_angle_gamma 112.952(2)
_cell_formula_units_Z 2
_cell_length_a 8.9694(4)
_cell_length_b 10.2495(4)
_cell_length_c 14.5659(6)
_cell_measurement_reflns_used 9910
_cell_measurement_temperature 105(2)
_cell_measurement_theta_max 30.526
_cell_measurement_theta_min 2.372
_cell_volume 1143.06(9)
_computing_cell_refinement 'APEX5 (Bruker)'
_computing_data_collection 'APEX5 (Bruker)'
_computing_data_reduction 'APEX5 (Bruker)'
_computing_structure_refinement 'SHELXL-2018/3 (Sheldrick, 2018)'
_computing_structure_solution 'SHELXT 2018/2 (Sheldrick, 2018)'
_diffrn_ambient_temperature 105(2)
_diffrn_measured_fraction_theta_full 0.993
_diffrn_measured_fraction_theta_max 0.990
_diffrn_measurement_device_type 'Bruker D8 Venture'
_diffrn_measurement_method '\f and \w scans'
_diffrn_radiation_type MoK\a
_diffrn_radiation_wavelength 0.71073
_diffrn_reflns_av_R_equivalents 0.0390
_diffrn_reflns_av_unetI/netI 0.0337
_diffrn_reflns_Laue_measured_fraction_full 0.993
_diffrn_reflns_Laue_measured_fraction_max 0.990
_diffrn_reflns_limit_h_max 11
_diffrn_reflns_limit_h_min -11
_diffrn_reflns_limit_k_max 12
_diffrn_reflns_limit_k_min -12
_diffrn_reflns_limit_l_max 18
_diffrn_reflns_limit_l_min -18
_diffrn_reflns_number 17848
_diffrn_reflns_point_group_measured_fraction_full 0.993
_diffrn_reflns_point_group_measured_fraction_max 0.990
_diffrn_reflns_theta_full 25.242
_diffrn_reflns_theta_max 26.371
_diffrn_reflns_theta_min 2.221
_exptl_absorpt_coefficient_mu 0.951
_exptl_absorpt_correction_T_max 0.7461
_exptl_absorpt_correction_T_min 0.6927
_exptl_absorpt_correction_type multi-scan
_exptl_absorpt_process_details
;
SADABS-2016/2 (Bruker,2016/2) was used for absorption correction.
wR2(int) was 0.0694 before and 0.0491 after correction.
The Ratio of minimum to maximum transmission is 0.9284.
The \l/2 correction factor is Not present.
;
_exptl_crystal_colour yellow
_exptl_crystal_density_diffrn 1.608
_exptl_crystal_description column
_exptl_crystal_F_000 560
_exptl_crystal_size_max 0.100
_exptl_crystal_size_mid 0.050
_exptl_crystal_size_min 0.040
_refine_diff_density_max 0.494
_refine_diff_density_min -0.587
_refine_diff_density_rms 0.081
_refine_ls_extinction_method none
_refine_ls_goodness_of_fit_ref 1.068
_refine_ls_hydrogen_treatment constr
_refine_ls_matrix_type full
_refine_ls_number_parameters 307
_refine_ls_number_reflns 4626
_refine_ls_number_restraints 0
_refine_ls_restrained_S_all 1.068
_refine_ls_R_factor_all 0.0293
_refine_ls_R_factor_gt 0.0260
_refine_ls_shift/su_max 0.001
_refine_ls_shift/su_mean 0.000
_refine_ls_structure_factor_coef Fsqd
_refine_ls_weighting_details 'w=1/[\s^2^(Fo^2^)+(0.0085P)^2^+1.8422P] where P=(Fo^2^+2Fc^2^)/3'
_refine_ls_weighting_scheme calc
_refine_ls_wR_factor_gt 0.0562
_refine_ls_wR_factor_ref 0.0579
_reflns_Friedel_coverage 0.000
_reflns_number_gt 4255
_reflns_number_total 4626
_reflns_threshold_expression 'I > 2\s(I)'
_cod_data_source_file d5dt01385b2.cif
_cod_data_source_block '[Pd(NCN-Bn)Cl]'
_cod_depositor_comments 'Adding full bibliography for 7719297--7719299.cif.'
_cod_original_cell_volume 1143.06(8)
_cod_database_code 7719298
_shelx_shelxl_version_number 2018/3
_shelx_space_group_comment
;
The symmetry employed for this shelxl refinement is uniquely defined
by the following loop, which should always be used as a source of
symmetry information in preference to the above space-group names.
They are only intended as comments.
;
_shelx_estimated_absorpt_t_min 0.911
_shelx_estimated_absorpt_t_max 0.963

loop_
_space_group_symop_operation_xyz
'x, y, z'
'-x, -y, -z'

loop_
_atom_site_label
_atom_site_type_symbol
_atom_site_fract_x
_atom_site_fract_y
_atom_site_fract_z
_atom_site_U_iso_or_equiv
_atom_site_adp_type
_atom_site_occupancy
_atom_site_site_symmetry_order
_atom_site_calc_flag
_atom_site_refinement_flags_posn
_atom_site_refinement_flags_adp
_atom_site_refinement_flags_occupancy
_atom_site_disorder_assembly
_atom_site_disorder_group
Pd1 Pd 0.74819(2) 0.06938(2) 0.84117(2) 0.00948(6) Uani 1 1 d . . . . .
Cl1 Cl 0.76120(7) 0.28959(6) 0.93777(4) 0.01317(12) Uani 1 1 d . . . . .
N1 N 1.0088(2) 0.1028(2) 0.88449(14) 0.0117(4) Uani 1 1 d . . . . .
C2 C 0.5476(3) -0.2369(3) 0.79838(17) 0.0121(5) Uani 1 1 d . . . . .
C1 C 0.7165(3) -0.1275(2) 0.82602(17) 0.0117(5) Uani 1 1 d . . . . .
N2 N 0.4779(2) -0.0417(2) 0.76504(14) 0.0109(4) Uani 1 1 d . . . . .
C3 C 0.5248(3) -0.3782(3) 0.80671(17) 0.0148(5) Uani 1 1 d . . . . .
H3 H 0.411073 -0.455020 0.787826 0.018 Uiso 1 1 calc R U . . .
C4 C 0.6694(3) -0.4053(3) 0.84270(18) 0.0158(5) Uani 1 1 d . . . . .
H4 H 0.653217 -0.501259 0.847709 0.019 Uiso 1 1 calc R U . . .
C5 C 0.8376(3) -0.2942(3) 0.87158(17) 0.0138(5) Uani 1 1 d . . . . .
H5 H 0.935049 -0.314417 0.896438 0.017 Uiso 1 1 calc R U . . .
C6 C 0.8621(3) -0.1529(3) 0.86373(16) 0.0124(5) Uani 1 1 d . . . . .
C7 C 1.0281(3) -0.0226(3) 0.89271(16) 0.0109(5) Uani 1 1 d . . . . .
C8 C 1.1903(3) -0.0221(3) 0.92330(17) 0.0147(5) Uani 1 1 d . . . . .
H8 H 1.200832 -0.109752 0.930238 0.018 Uiso 1 1 calc R U . . .
C9 C 1.3366(3) 0.1076(3) 0.94360(17) 0.0167(5) Uani 1 1 d . . . . .
H9 H 1.449263 0.111014 0.966209 0.020 Uiso 1 1 calc R U . . .
C10 C 1.3160(3) 0.2320(3) 0.93046(17) 0.0145(5) Uani 1 1 d . . . . .
H10 H 1.415025 0.321023 0.941462 0.017 Uiso 1 1 calc R U . . .
C11 C 1.1515(3) 0.2282(3) 0.90120(17) 0.0130(5) Uani 1 1 d . . . . .
C12 C 0.4125(3) -0.1883(3) 0.76203(17) 0.0129(5) Uani 1 1 d . . . . .
C13 C 0.2352(3) -0.2774(3) 0.72267(19) 0.0175(5) Uani 1 1 d . . . . .
H13 H 0.191571 -0.378075 0.722605 0.021 Uiso 1 1 calc R U . . .
C14 C 0.1225(3) -0.2182(3) 0.68344(19) 0.0183(5) Uani 1 1 d . . . . .
H14 H 0.000288 -0.276799 0.658685 0.022 Uiso 1 1 calc R U . . .
C15 C 0.1895(3) -0.0732(3) 0.68068(18) 0.0172(5) Uani 1 1 d . . . . .
H15 H 0.113527 -0.032417 0.651284 0.021 Uiso 1 1 calc R U . . .
C16 C 0.3687(3) 0.0137(3) 0.72096(17) 0.0129(5) Uani 1 1 d . . . . .
C17 C 1.1264(3) 0.3620(3) 0.88439(18) 0.0143(5) Uani 1 1 d . . . . .
H17A H 1.241784 0.447029 0.906904 0.017 Uiso 1 1 calc R U . . .
H17B H 1.062594 0.379656 0.925263 0.017 Uiso 1 1 calc R U . . .
C18 C 1.0271(3) 0.3503(3) 0.77668(18) 0.0144(5) Uani 1 1 d . . . . .
C19 C 0.9121(3) 0.4129(3) 0.7544(2) 0.0203(5) Uani 1 1 d . . . . .
H19 H 0.893092 0.459056 0.806372 0.024 Uiso 1 1 calc R U . . .
C21 C 0.8515(4) 0.3426(3) 0.5806(2) 0.0277(6) Uani 1 1 d . . . . .
H21 H 0.791555 0.339906 0.513958 0.033 Uiso 1 1 calc R U . . .
C22 C 0.9662(4) 0.2801(3) 0.6013(2) 0.0261(6) Uani 1 1 d . . . . .
H22 H 0.985876 0.235224 0.549074 0.031 Uiso 1 1 calc R U . . .
C23 C 1.0526(3) 0.2834(3) 0.69933(19) 0.0195(5) Uani 1 1 d . . . . .
H23 H 1.129856 0.239339 0.713323 0.023 Uiso 1 1 calc R U . . .
C24 C 0.4447(3) 0.1691(3) 0.71250(17) 0.0145(5) Uani 1 1 d . . . . .
H24A H 0.573116 0.209897 0.740379 0.017 Uiso 1 1 calc R U . . .
H24B H 0.409864 0.226533 0.752888 0.017 Uiso 1 1 calc R U . . .
C25 C 0.3886(3) 0.1869(3) 0.60713(17) 0.0131(5) Uani 1 1 d . . . . .
C26 C 0.3666(3) 0.0873(3) 0.52737(19) 0.0195(5) Uani 1 1 d . . . . .
H26 H 0.378091 0.000859 0.537554 0.023 Uiso 1 1 calc R U . . .
C27 C 0.3281(4) 0.1120(3) 0.43296(19) 0.0233(6) Uani 1 1 d . . . . .
H27 H 0.313171 0.042588 0.379000 0.028 Uiso 1 1 calc R U . . .
C28 C 0.3115(3) 0.2376(3) 0.41716(19) 0.0224(6) Uani 1 1 d . . . . .
H28 H 0.286456 0.255187 0.352612 0.027 Uiso 1 1 calc R U . . .
C29 C 0.3315(3) 0.3371(3) 0.49552(19) 0.0198(5) Uani 1 1 d . . . . .
H29 H 0.319455 0.423133 0.484923 0.024 Uiso 1 1 calc R U . . .
C30 C 0.3691(3) 0.3118(3) 0.59003(18) 0.0166(5) Uani 1 1 d . . . . .
H30 H 0.381728 0.380478 0.643567 0.020 Uiso 1 1 calc R U . . .
C20 C 0.8248(3) 0.4085(3) 0.6569(2) 0.0255(6) Uani 1 1 d . . . . .
H20 H 0.746183 0.451310 0.642658 0.031 Uiso 1 1 calc R U . . .

loop_
_atom_site_aniso_label
_atom_site_aniso_U_11
_atom_site_aniso_U_22
_atom_site_aniso_U_33
_atom_site_aniso_U_23
_atom_site_aniso_U_13
_atom_site_aniso_U_12
Pd1 0.00903(9) 0.00836(9) 0.01015(9) 0.00232(6) 0.00273(7) 0.00347(7)
Cl1 0.0133(3) 0.0116(3) 0.0140(3) 0.0023(2) 0.0042(2) 0.0056(2)
N1 0.0115(10) 0.0135(10) 0.0100(9) 0.0033(8) 0.0045(8) 0.0050(8)
C2 0.0134(11) 0.0137(11) 0.0090(11) 0.0020(9) 0.0038(9) 0.0060(10)
C1 0.0151(12) 0.0111(11) 0.0097(11) 0.0019(9) 0.0057(9) 0.0058(10)
N2 0.0105(9) 0.0129(10) 0.0090(9) 0.0030(8) 0.0033(8) 0.0052(8)
C3 0.0140(12) 0.0114(11) 0.0141(12) 0.0012(9) 0.0041(10) 0.0021(10)
C4 0.0215(13) 0.0109(11) 0.0144(12) 0.0018(9) 0.0050(10) 0.0078(10)
C5 0.0167(12) 0.0157(12) 0.0110(11) 0.0030(9) 0.0044(9) 0.0097(10)
C6 0.0144(12) 0.0161(12) 0.0083(11) 0.0020(9) 0.0046(9) 0.0082(10)
C7 0.0132(11) 0.0145(11) 0.0057(10) 0.0020(9) 0.0035(9) 0.0068(10)
C8 0.0180(12) 0.0177(12) 0.0110(11) 0.0043(10) 0.0063(10) 0.0095(10)
C9 0.0134(12) 0.0264(14) 0.0117(12) 0.0051(10) 0.0050(10) 0.0098(11)
C10 0.0118(11) 0.0159(12) 0.0124(11) 0.0027(10) 0.0047(9) 0.0026(10)
C11 0.0146(12) 0.0138(12) 0.0086(11) 0.0019(9) 0.0045(9) 0.0042(10)
C12 0.0147(12) 0.0126(11) 0.0115(11) 0.0033(9) 0.0045(9) 0.0062(10)
C13 0.0169(12) 0.0126(12) 0.0210(13) 0.0060(10) 0.0075(10) 0.0037(10)
C14 0.0106(12) 0.0236(13) 0.0191(13) 0.0056(11) 0.0042(10) 0.0066(10)
C15 0.0153(12) 0.0209(13) 0.0173(12) 0.0062(10) 0.0050(10) 0.0102(11)
C16 0.0157(12) 0.0152(12) 0.0093(11) 0.0028(9) 0.0045(9) 0.0083(10)
C17 0.0118(11) 0.0109(11) 0.0179(12) 0.0019(10) 0.0060(10) 0.0026(9)
C18 0.0111(11) 0.0105(11) 0.0210(13) 0.0065(10) 0.0072(10) 0.0025(9)
C19 0.0212(13) 0.0173(13) 0.0316(15) 0.0147(11) 0.0174(12) 0.0100(11)
C21 0.0195(14) 0.0297(15) 0.0243(14) 0.0141(12) 0.0012(11) 0.0047(12)
C22 0.0294(15) 0.0234(14) 0.0197(14) 0.0026(11) 0.0055(12) 0.0090(12)
C23 0.0193(13) 0.0182(13) 0.0214(13) 0.0051(11) 0.0053(11) 0.0102(11)
C24 0.0149(12) 0.0150(12) 0.0128(12) 0.0031(10) 0.0026(9) 0.0076(10)
C25 0.0093(11) 0.0163(12) 0.0121(11) 0.0046(9) 0.0022(9) 0.0050(10)
C26 0.0223(13) 0.0194(13) 0.0197(13) 0.0052(11) 0.0082(11) 0.0115(11)
C27 0.0279(14) 0.0296(15) 0.0151(13) 0.0022(11) 0.0104(11) 0.0140(12)
C28 0.0209(13) 0.0352(16) 0.0137(12) 0.0116(11) 0.0066(11) 0.0135(12)
C29 0.0191(13) 0.0219(13) 0.0196(13) 0.0114(11) 0.0058(11) 0.0098(11)
C30 0.0171(12) 0.0154(12) 0.0152(12) 0.0027(10) 0.0038(10) 0.0068(10)
C20 0.0168(13) 0.0277(15) 0.0397(17) 0.0237(13) 0.0137(12) 0.0115(12)

loop_
_atom_type_symbol
_atom_type_description
_atom_type_scat_dispersion_real
_atom_type_scat_dispersion_imag
_atom_type_scat_source
C C 0.0033 0.0016 'International Tables Vol C Tables 4.2.6.8 and 6.1.1.4'
H H 0.0000 0.0000 'International Tables Vol C Tables 4.2.6.8 and 6.1.1.4'
Cl Cl 0.1484 0.1585 'International Tables Vol C Tables 4.2.6.8 and 6.1.1.4'
N N 0.0061 0.0033 'International Tables Vol C Tables 4.2.6.8 and 6.1.1.4'
Pd Pd -0.9988 1.0072 'International Tables Vol C Tables 4.2.6.8 and 6.1.1.4'

loop_
_geom_angle_atom_site_label_1
_geom_angle_atom_site_label_2
_geom_angle_atom_site_label_3
_geom_angle
_geom_angle_site_symmetry_1
_geom_angle_site_symmetry_3
_geom_angle_publ_flag
C1 Pd1 N2 79.69(9) . . ?
C1 Pd1 N1 79.75(9) . . ?
N2 Pd1 N1 156.68(8) . . ?
C1 Pd1 Cl1 150.29(7) . . ?
N2 Pd1 Cl1 98.73(5) . . ?
N1 Pd1 Cl1 104.58(6) . . ?
C11 N1 C7 118.7(2) . . ?
C11 N1 Pd1 127.99(16) . . ?
C7 N1 Pd1 113.29(15) . . ?
C1 C2 C3 118.4(2) . . ?
C1 C2 C12 114.1(2) . . ?
C3 C2 C12 127.5(2) . . ?
C6 C1 C2 122.3(2) . . ?
C6 C1 Pd1 118.38(18) . . ?
C2 C1 Pd1 117.69(17) . . ?
C16 N2 C12 119.2(2) . . ?
C16 N2 Pd1 127.95(16) . . ?
C12 N2 Pd1 112.80(15) . . ?
C4 C3 C2 119.7(2) . . ?
C4 C3 H3 120.1 . . ?
C2 C3 H3 120.1 . . ?
C3 C4 C5 121.3(2) . . ?
C3 C4 H4 119.4 . . ?
C5 C4 H4 119.4 . . ?
C4 C5 C6 119.6(2) . . ?
C4 C5 H5 120.2 . . ?
C6 C5 H5 120.2 . . ?
C1 C6 C5 118.7(2) . . ?
C1 C6 C7 114.1(2) . . ?
C5 C6 C7 127.2(2) . . ?
N1 C7 C8 121.9(2) . . ?
N1 C7 C6 113.2(2) . . ?
C8 C7 C6 124.9(2) . . ?
C9 C8 C7 119.1(2) . . ?
C9 C8 H8 120.5 . . ?
C7 C8 H8 120.5 . . ?
C10 C9 C8 118.9(2) . . ?
C10 C9 H9 120.6 . . ?
C8 C9 H9 120.6 . . ?
C9 C10 C11 120.5(2) . . ?
C9 C10 H10 119.7 . . ?
C11 C10 H10 119.7 . . ?
N1 C11 C10 120.8(2) . . ?
N1 C11 C17 118.0(2) . . ?
C10 C11 C17 121.2(2) . . ?
N2 C12 C13 121.2(2) . . ?
N2 C12 C2 113.2(2) . . ?
C13 C12 C2 125.5(2) . . ?
C14 C13 C12 119.3(2) . . ?
C14 C13 H13 120.4 . . ?
C12 C13 H13 120.4 . . ?
C15 C14 C13 119.2(2) . . ?
C15 C14 H14 120.4 . . ?
C13 C14 H14 120.4 . . ?
C14 C15 C16 120.1(2) . . ?
C14 C15 H15 120.0 . . ?
C16 C15 H15 120.0 . . ?
N2 C16 C15 120.7(2) . . ?
N2 C16 C24 118.5(2) . . ?
C15 C16 C24 120.8(2) . . ?
C11 C17 C18 113.4(2) . . ?
C11 C17 H17A 108.9 . . ?
C18 C17 H17A 108.9 . . ?
C11 C17 H17B 108.9 . . ?
C18 C17 H17B 108.9 . . ?
H17A C17 H17B 107.7 . . ?
C23 C18 C19 118.5(2) . . ?
C23 C18 C17 121.9(2) . . ?
C19 C18 C17 119.5(2) . . ?
C20 C19 C18 120.7(3) . . ?
C20 C19 H19 119.7 . . ?
C18 C19 H19 119.7 . . ?
C20 C21 C22 119.8(3) . . ?
C20 C21 H21 120.1 . . ?
C22 C21 H21 120.1 . . ?
C21 C22 C23 119.7(3) . . ?
C21 C22 H22 120.1 . . ?
C23 C22 H22 120.1 . . ?
C18 C23 C22 120.9(2) . . ?
C18 C23 H23 119.6 . . ?
C22 C23 H23 119.6 . . ?
C16 C24 C25 113.8(2) . . ?
C16 C24 H24A 108.8 . . ?
C25 C24 H24A 108.8 . . ?
C16 C24 H24B 108.8 . . ?
C25 C24 H24B 108.8 . . ?
H24A C24 H24B 107.7 . . ?
C26 C25 C30 118.4(2) . . ?
C26 C25 C24 122.2(2) . . ?
C30 C25 C24 119.2(2) . . ?
C27 C26 C25 120.9(2) . . ?
C27 C26 H26 119.6 . . ?
C25 C26 H26 119.6 . . ?
C28 C27 C26 120.1(2) . . ?
C28 C27 H27 119.9 . . ?
C26 C27 H27 119.9 . . ?
C29 C28 C27 119.7(2) . . ?
C29 C28 H28 120.2 . . ?
C27 C28 H28 120.2 . . ?
C28 C29 C30 120.1(2) . . ?
C28 C29 H29 119.9 . . ?
C30 C29 H29 119.9 . . ?
C29 C30 C25 120.8(2) . . ?
C29 C30 H30 119.6 . . ?
C25 C30 H30 119.6 . . ?
C21 C20 C19 120.4(2) . . ?
C21 C20 H20 119.8 . . ?
C19 C20 H20 119.8 . . ?

loop_
_geom_bond_atom_site_label_1
_geom_bond_atom_site_label_2
_geom_bond_distance
_geom_bond_site_symmetry_2
_geom_bond_publ_flag
Pd1 C1 1.907(2) . ?
Pd1 N2 2.1000(19) . ?
Pd1 N1 2.1049(19) . ?
Pd1 Cl1 2.4915(6) . ?
N1 C11 1.350(3) . ?
N1 C7 1.373(3) . ?
C2 C1 1.394(3) . ?
C2 C3 1.403(3) . ?
C2 C12 1.460(3) . ?
C1 C6 1.391(3) . ?
N2 C16 1.348(3) . ?
N2 C12 1.374(3) . ?
C3 C4 1.390(3) . ?
C3 H3 0.9500 . ?
C4 C5 1.393(3) . ?
C4 H4 0.9500 . ?
C5 C6 1.399(3) . ?
C5 H5 0.9500 . ?
C6 C7 1.466(3) . ?
C7 C8 1.385(3) . ?
C8 C9 1.383(4) . ?
C8 H8 0.9500 . ?
C9 C10 1.379(3) . ?
C9 H9 0.9500 . ?
C10 C11 1.391(3) . ?
C10 H10 0.9500 . ?
C11 C17 1.503(3) . ?
C12 C13 1.384(3) . ?
C13 C14 1.383(3) . ?
C13 H13 0.9500 . ?
C14 C15 1.379(4) . ?
C14 H14 0.9500 . ?
C15 C16 1.394(3) . ?
C15 H15 0.9500 . ?
C16 C24 1.503(3) . ?
C17 C18 1.521(3) . ?
C17 H17A 0.9900 . ?
C17 H17B 0.9900 . ?
C18 C23 1.388(4) . ?
C18 C19 1.391(3) . ?
C19 C20 1.388(4) . ?
C19 H19 0.9500 . ?
C21 C20 1.378(4) . ?
C21 C22 1.386(4) . ?
C21 H21 0.9500 . ?
C22 C23 1.395(4) . ?
C22 H22 0.9500 . ?
C23 H23 0.9500 . ?
C24 C25 1.517(3) . ?
C24 H24A 0.9900 . ?
C24 H24B 0.9900 . ?
C25 C26 1.386(4) . ?
C25 C30 1.392(3) . ?
C26 C27 1.386(4) . ?
C26 H26 0.9500 . ?
C27 C28 1.385(4) . ?
C27 H27 0.9500 . ?
C28 C29 1.378(4) . ?
C28 H28 0.9500 . ?
C29 C30 1.389(3) . ?
C29 H29 0.9500 . ?
C30 H30 0.9500 . ?
C20 H20 0.9500 . ?

loop_
_geom_torsion_atom_site_label_1
_geom_torsion_atom_site_label_2
_geom_torsion_atom_site_label_3
_geom_torsion_atom_site_label_4
_geom_torsion
_geom_torsion_site_symmetry_1
_geom_torsion_site_symmetry_2
_geom_torsion_site_symmetry_3
_geom_torsion_site_symmetry_4
_geom_torsion_publ_flag
C3 C2 C1 C6 -1.7(3) . . . . ?
C12 C2 C1 C6 179.1(2) . . . . ?
C3 C2 C1 Pd1 -166.99(17) . . . . ?
C12 C2 C1 Pd1 13.8(3) . . . . ?
C1 C2 C3 C4 0.6(3) . . . . ?
C12 C2 C3 C4 179.7(2) . . . . ?
C2 C3 C4 C5 0.5(4) . . . . ?
C3 C4 C5 C6 -0.4(4) . . . . ?
C2 C1 C6 C5 1.8(3) . . . . ?
Pd1 C1 C6 C5 166.95(17) . . . . ?
C2 C1 C6 C7 -177.3(2) . . . . ?
Pd1 C1 C6 C7 -12.1(3) . . . . ?
C4 C5 C6 C1 -0.7(3) . . . . ?
C4 C5 C6 C7 178.3(2) . . . . ?
C11 N1 C7 C8 3.9(3) . . . . ?
Pd1 N1 C7 C8 -178.02(17) . . . . ?
C11 N1 C7 C6 -174.59(19) . . . . ?
Pd1 N1 C7 C6 3.4(2) . . . . ?
C1 C6 C7 N1 4.9(3) . . . . ?
C5 C6 C7 N1 -174.1(2) . . . . ?
C1 C6 C7 C8 -173.6(2) . . . . ?
C5 C6 C7 C8 7.4(4) . . . . ?
N1 C7 C8 C9 -1.8(3) . . . . ?
C6 C7 C8 C9 176.6(2) . . . . ?
C7 C8 C9 C10 -1.5(3) . . . . ?
C8 C9 C10 C11 2.6(4) . . . . ?
C7 N1 C11 C10 -2.8(3) . . . . ?
Pd1 N1 C11 C10 179.48(16) . . . . ?
C7 N1 C11 C17 175.46(19) . . . . ?
Pd1 N1 C11 C17 -2.3(3) . . . . ?
C9 C10 C11 N1 -0.4(4) . . . . ?
C9 C10 C11 C17 -178.7(2) . . . . ?
C16 N2 C12 C13 -6.0(3) . . . . ?
Pd1 N2 C12 C13 174.29(18) . . . . ?
C16 N2 C12 C2 170.7(2) . . . . ?
Pd1 N2 C12 C2 -9.0(2) . . . . ?
C1 C2 C12 N2 -2.1(3) . . . . ?
C3 C2 C12 N2 178.8(2) . . . . ?
C1 C2 C12 C13 174.5(2) . . . . ?
C3 C2 C12 C13 -4.7(4) . . . . ?
N2 C12 C13 C14 1.6(4) . . . . ?
C2 C12 C13 C14 -174.6(2) . . . . ?
C12 C13 C14 C15 2.7(4) . . . . ?
C13 C14 C15 C16 -2.7(4) . . . . ?
C12 N2 C16 C15 5.9(3) . . . . ?
Pd1 N2 C16 C15 -174.40(17) . . . . ?
C12 N2 C16 C24 -171.6(2) . . . . ?
Pd1 N2 C16 C24 8.1(3) . . . . ?
C14 C15 C16 N2 -1.6(4) . . . . ?
C14 C15 C16 C24 175.8(2) . . . . ?
N1 C11 C17 C18 -65.2(3) . . . . ?
C10 C11 C17 C18 113.1(2) . . . . ?
C11 C17 C18 C23 -38.7(3) . . . . ?
C11 C17 C18 C19 143.8(2) . . . . ?
C23 C18 C19 C20 0.0(4) . . . . ?
C17 C18 C19 C20 177.6(2) . . . . ?
C20 C21 C22 C23 0.6(4) . . . . ?
C19 C18 C23 C22 0.6(4) . . . . ?
C17 C18 C23 C22 -176.9(2) . . . . ?
C21 C22 C23 C18 -0.9(4) . . . . ?
N2 C16 C24 C25 123.6(2) . . . . ?
C15 C16 C24 C25 -53.9(3) . . . . ?
C16 C24 C25 C26 -37.1(3) . . . . ?
C16 C24 C25 C30 147.1(2) . . . . ?
C30 C25 C26 C27 0.7(4) . . . . ?
C24 C25 C26 C27 -175.1(2) . . . . ?
C25 C26 C27 C28 0.2(4) . . . . ?
C26 C27 C28 C29 -0.7(4) . . . . ?
C27 C28 C29 C30 0.4(4) . . . . ?
C28 C29 C30 C25 0.5(4) . . . . ?
C26 C25 C30 C29 -1.1(4) . . . . ?
C24 C25 C30 C29 174.8(2) . . . . ?
C22 C21 C20 C19 0.0(4) . . . . ?
C18 C19 C20 C21 -0.3(4) . . . . ?
